data_4334906
loop_
_publ_author_name
'Cyril Bachmann'
'Miguel Guttentag'
'Bernhard Spingler'
'Roger Alberto'

_publ_section_title
;
 3d Element Complexes of Pentadentate Bipyridine-Pyridine-Based Ligand
 Scaffolds: Structures and Photocatalytic Activities
;
_journal_name_full 'Inorganic Chemistry'
_journal_page_first 6055
_journal_page_last 6061
_journal_paper_doi 10.1021/ic4004017
_journal_volume 52
_journal_year 2013
_chemical_formula_sum 'C31 H31 Br2 Mn N5 O3'
_chemical_formula_weight 736.37
_chemical_name_systematic
; 
 ? 
;
_space_group_IT_number 7
_symmetry_cell_setting monoclinic
_symmetry_space_group_name_Hall 'P -2yc'
_symmetry_space_group_name_H-M 'P 1 c 1'
_atom_sites_solution_hydrogens geom
_atom_sites_solution_primary direct
_atom_sites_solution_secondary difmap
_audit_creation_method SHELXL-97
_cell_angle_alpha 90.00
_cell_angle_beta 97.2975(11)
_cell_angle_gamma 90.00
_cell_formula_units_Z 2
_cell_length_a 8.59120(9)
_cell_length_b 10.05070(12)
_cell_length_c 17.6921(2)
_cell_measurement_reflns_used 9718
_cell_measurement_temperature 183(2)
_cell_measurement_theta_max 32.6174
_cell_measurement_theta_min 2.3165
_cell_volume 1515.30(3)
_computing_cell_refinement 'CrysAlis^Pro^ (Oxford, 2007)'
_computing_data_collection 'CrysAlis^Pro^ (Oxford, 2007)'
_computing_data_reduction 'CrysAlis^Pro^ (Oxford, 2007)'
_computing_molecular_graphics 'ORTEP-3 (Farrugia, 1997)'
_computing_publication_material 'SHELXL-97 (Sheldrick, 2008)'
_computing_structure_refinement 'SHELXL-97 (Sheldrick, 2008)'
_computing_structure_solution 'SIR-97 (Altomare, 1999)'
_diffrn_ambient_temperature 183(2)
_diffrn_detector_area_resol_mean 10.4498
_diffrn_measured_fraction_theta_full 1.000
_diffrn_measured_fraction_theta_max 0.934
_diffrn_measurement_device_type 'Oxford Xcalibur Ruby CCD'
_diffrn_measurement_method '\o oscillation scan'
_diffrn_radiation_monochromator graphite
_diffrn_radiation_source 'Enhance (Mo) x-ray Source'
_diffrn_radiation_type MoK\a
_diffrn_radiation_wavelength 0.71073
_diffrn_reflns_av_R_equivalents 0.0270
_diffrn_reflns_av_sigmaI/netI 0.0402
_diffrn_reflns_limit_h_max 11
_diffrn_reflns_limit_h_min -12
_diffrn_reflns_limit_k_max 14
_diffrn_reflns_limit_k_min -15
_diffrn_reflns_limit_l_max 25
_diffrn_reflns_limit_l_min -24
_diffrn_reflns_number 20530
_diffrn_reflns_theta_full 30.44
_diffrn_reflns_theta_max 32.69
_diffrn_reflns_theta_min 2.32
_exptl_absorpt_coefficient_mu 3.114
_exptl_absorpt_correction_T_max 0.8856
_exptl_absorpt_correction_T_min 0.7972
_exptl_absorpt_correction_type multi-scan
_exptl_absorpt_process_details
;
CrysAlisPro, Agilent Technologies,
Version 1.171.35.15 (release 03-08-2011 CrysAlis171 .NET)
(compiled Aug  3 2011,13:03:54)
empirical absorption correction using spherical harmonics,
 implemented in SCALE3 ABSPACK scaling algorithm.
;
_exptl_crystal_colour colourless
_exptl_crystal_density_diffrn 1.614
_exptl_crystal_description needle
_exptl_crystal_F_000 742
_exptl_crystal_size_max 0.20
_exptl_crystal_size_mid 0.06
_exptl_crystal_size_min 0.04
_refine_diff_density_max 0.863
_refine_diff_density_min -0.521
_refine_diff_density_rms 0.080
_refine_ls_abs_structure_details 'Flack H D (1983), Acta Cryst. A39, 876-881'
_refine_ls_abs_structure_Flack -0.012(5)
_refine_ls_extinction_method none
_refine_ls_goodness_of_fit_ref 1.044
_refine_ls_hydrogen_treatment constr
_refine_ls_matrix_type full
_refine_ls_number_parameters 383
_refine_ls_number_reflns 8694
_refine_ls_number_restraints 3
_refine_ls_restrained_S_all 1.046
_refine_ls_R_factor_all 0.0407
_refine_ls_R_factor_gt 0.0338
_refine_ls_shift/su_max 0.001
_refine_ls_shift/su_mean 0.000
_refine_ls_structure_factor_coef Fsqd
_refine_ls_weighting_details 'calc w=1/[\s^2^(Fo^2^)+(0.0338P)^2^+0.2900P] where P=(Fo^2^+2Fc^2^)/3'
_refine_ls_weighting_scheme calc
_refine_ls_wR_factor_gt 0.0693
_refine_ls_wR_factor_ref 0.0733
_reflns_number_gt 7925
_reflns_number_total 8694
_reflns_threshold_expression >2sigma(I)
_cod_data_source_file ic4004017_1a.cif
_cod_data_source_block cb131011
_cod_database_code 4334906

loop_
_symmetry_equiv_pos_as_xyz
'x, y, z'
'x, -y, z+1/2'

loop_
_atom_site_label
_atom_site_type_symbol
_atom_site_fract_x
_atom_site_fract_y
_atom_site_fract_z
_atom_site_U_iso_or_equiv
_atom_site_adp_type
_atom_site_occupancy
_atom_site_symmetry_multiplicity
_atom_site_calc_flag
_atom_site_refinement_flags
Mn1 Mn 0.26899(4) 0.66808(4) 0.49613(2) 0.01544(8) Uani 1 1 d .
Br1 Br 0.06823(3) 0.50234(3) 0.425834(19) 0.02389(6) Uani 1 1 d .
Br2 Br -0.01835(3) 0.78891(3) 0.207496(18) 0.02572(7) Uani 1 1 d .
C5 C 0.6131(3) 0.7762(3) 0.55020(15) 0.0181(5) Uani 1 1 d .
C4 C 0.7338(3) 0.8478(3) 0.59138(18) 0.0254(6) Uani 1 1 d .
H4A H 0.8400 0.8319 0.5843 0.031 Uiso 1 1 calc R
C3 C 0.6968(3) 0.9417(3) 0.64251(19) 0.0284(6) Uani 1 1 d .
H3A H 0.7778 0.9898 0.6723 0.034 Uiso 1 1 calc R
C2 C 0.5411(3) 0.9663(3) 0.65050(17) 0.0225(6) Uani 1 1 d .
H2A H 0.5136 1.0292 0.6866 0.027 Uiso 1 1 calc R
C1 C 0.4264(3) 0.8966(2) 0.60444(15) 0.0170(5) Uani 1 1 d .
C17 C 0.2515(3) 0.9256(2) 0.61026(15) 0.0169(5) Uani 1 1 d .
C16 C 0.1794(3) 0.8053(3) 0.64658(15) 0.0165(5) Uani 1 1 d .
C15 C 0.1246(4) 0.8191(3) 0.71677(17) 0.0281(6) Uani 1 1 d .
H15A H 0.1276 0.9031 0.7415 0.034 Uiso 1 1 calc R
C14 C 0.0653(5) 0.7080(3) 0.7503(2) 0.0367(8) Uani 1 1 d .
H14A H 0.0306 0.7147 0.7990 0.044 Uiso 1 1 calc R
C13 C 0.0573(4) 0.5876(3) 0.71197(19) 0.0323(7) Uani 1 1 d .
H13A H 0.0147 0.5107 0.7329 0.039 Uiso 1 1 calc R
C12 C 0.1137(3) 0.5832(3) 0.64211(17) 0.0237(6) Uani 1 1 d .
H12A H 0.1089 0.5009 0.6155 0.028 Uiso 1 1 calc R
C18 C 0.1581(3) 0.9584(3) 0.53164(15) 0.0179(5) Uani 1 1 d .
C19 C 0.0874(4) 1.0816(3) 0.51875(17) 0.0265(6) Uani 1 1 d .
H19A H 0.1011 1.1486 0.5569 0.032 Uiso 1 1 calc R
C20 C -0.0040(4) 1.1064(3) 0.44940(19) 0.0337(7) Uani 1 1 d .
H20A H -0.0550 1.1897 0.4400 0.040 Uiso 1 1 calc R
C21 C -0.0192(4) 1.0081(3) 0.39469(19) 0.0301(7) Uani 1 1 d .
H21A H -0.0810 1.0223 0.3469 0.036 Uiso 1 1 calc R
C22 C 0.0576(3) 0.8881(3) 0.41085(15) 0.0221(5) Uani 1 1 d .
H22A H 0.0480 0.8207 0.3729 0.026 Uiso 1 1 calc R
C6 C 0.6530(3) 0.6650(3) 0.49637(16) 0.0192(5) Uani 1 1 d .
C7 C 0.6020(3) 0.5290(3) 0.52549(15) 0.0200(5) Uani 1 1 d .
C8 C 0.7103(3) 0.4286(3) 0.54420(18) 0.0275(6) Uani 1 1 d .
H8A H 0.8188 0.4443 0.5422 0.033 Uiso 1 1 calc R
C9 C 0.6600(4) 0.3050(3) 0.5658(2) 0.0324(7) Uani 1 1 d .
H9A H 0.7331 0.2352 0.5786 0.039 Uiso 1 1 calc R
C10 C 0.5021(4) 0.2850(3) 0.56843(19) 0.0298(7) Uani 1 1 d .
H10A H 0.4640 0.2008 0.5821 0.036 Uiso 1 1 calc R
C11 C 0.4010(4) 0.3896(3) 0.55075(18) 0.0266(6) Uani 1 1 d .
H11A H 0.2925 0.3763 0.5537 0.032 Uiso 1 1 calc R
C27 C 0.5751(3) 0.6900(2) 0.41413(16) 0.0189(5) Uani 1 1 d .
C26 C 0.6664(3) 0.7111(3) 0.35570(18) 0.0244(6) Uani 1 1 d .
H26A H 0.7776 0.7130 0.3662 0.029 Uiso 1 1 calc R
C25 C 0.5935(4) 0.7292(3) 0.28240(19) 0.0292(6) Uani 1 1 d .
H25A H 0.6538 0.7458 0.2419 0.035 Uiso 1 1 calc R
C24 C 0.4319(3) 0.7229(3) 0.26852(17) 0.0263(6) Uani 1 1 d .
H24A H 0.3790 0.7334 0.2184 0.032 Uiso 1 1 calc R
C23 C 0.3490(3) 0.7010(3) 0.32919(16) 0.0233(6) Uani 1 1 d .
H23A H 0.2378 0.6962 0.3197 0.028 Uiso 1 1 calc R
C28 C 0.5047(8) 0.9494(5) 0.9016(4) 0.089(2) Uani 1 1 d .
H28A H 0.5559 1.0105 0.8693 0.107 Uiso 1 1 calc R
H28B H 0.5696 0.9400 0.9510 0.107 Uiso 1 1 calc R
H28C H 0.4016 0.9849 0.9093 0.107 Uiso 1 1 calc R
C29 C 0.4853(7) 0.8197(6) 0.8646(4) 0.0751(15) Uani 1 1 d .
H29A H 0.4366 0.7572 0.8979 0.090 Uiso 1 1 calc R
H29B H 0.4145 0.8282 0.8162 0.090 Uiso 1 1 calc R
C30 C 0.6271(11) 0.6378(6) 0.8208(4) 0.107(2) Uani 1 1 d D
H30A H 0.7302 0.5969 0.8383 0.128 Uiso 1 1 calc R
H30B H 0.5468 0.5864 0.8437 0.128 Uiso 1 1 calc R
C31 C 0.5975(9) 0.6228(6) 0.7406(4) 0.100(2) Uani 1 1 d D
H31A H 0.6766 0.6721 0.7166 0.120 Uiso 1 1 calc R
H31B H 0.4930 0.6578 0.7223 0.120 Uiso 1 1 calc R
H31C H 0.6023 0.5284 0.7275 0.120 Uiso 1 1 calc R
N1 N 0.4612(2) 0.8015(2) 0.55599(13) 0.0162(4) Uani 1 1 d .
N5 N 0.4179(3) 0.6862(2) 0.40082(13) 0.0190(4) Uani 1 1 d .
N4 N 0.1448(3) 0.8631(2) 0.47770(13) 0.0180(4) Uani 1 1 d .
N3 N 0.1744(3) 0.6883(2) 0.61007(13) 0.0186(4) Uani 1 1 d .
N2 N 0.4483(3) 0.5099(2) 0.52952(15) 0.0212(5) Uani 1 1 d .
O1 O 0.8163(2) 0.6701(2) 0.50003(13) 0.0254(4) Uani 1 1 d .
H1 H 0.8460 0.6163 0.4685 0.038 Uiso 1 1 calc R
O2 O 0.2561(2) 1.0373(2) 0.65787(12) 0.0228(4) Uani 1 1 d .
H2 H 0.1646 1.0566 0.6661 0.034 Uiso 1 1 calc R
O3 O 0.6281(6) 0.7698(4) 0.8501(3) 0.1012(15) Uani 1 1 d .

loop_
_atom_site_aniso_label
_atom_site_aniso_U_11
_atom_site_aniso_U_22
_atom_site_aniso_U_33
_atom_site_aniso_U_23
_atom_site_aniso_U_13
_atom_site_aniso_U_12
Mn1 0.01334(16) 0.01515(16) 0.01796(18) -0.00201(14) 0.00250(13) -0.00032(15)
Br1 0.01893(11) 0.02505(12) 0.02806(13) -0.01039(11) 0.00443(9) -0.00363(11)
Br2 0.02032(12) 0.02856(14) 0.02744(14) 0.00803(12) -0.00026(10) -0.00229(12)
C5 0.0140(11) 0.0182(12) 0.0218(13) -0.0003(10) 0.0009(9) -0.0017(9)
C4 0.0162(12) 0.0237(13) 0.0357(17) -0.0044(12) 0.0007(11) -0.0022(11)
C3 0.0212(13) 0.0257(14) 0.0355(17) -0.0067(12) -0.0064(12) -0.0049(12)
C2 0.0229(13) 0.0164(12) 0.0268(15) -0.0044(10) -0.0022(11) -0.0038(10)
C1 0.0168(11) 0.0139(11) 0.0202(12) 0.0009(9) 0.0022(9) -0.0008(9)
C17 0.0182(11) 0.0141(10) 0.0186(12) -0.0047(9) 0.0036(9) -0.0004(9)
C16 0.0153(11) 0.0178(11) 0.0156(12) 0.0003(9) -0.0008(9) 0.0009(9)
C15 0.0388(17) 0.0282(14) 0.0187(14) -0.0038(11) 0.0087(12) -0.0014(13)
C14 0.060(2) 0.0322(17) 0.0213(16) 0.0004(12) 0.0177(15) -0.0004(16)
C13 0.0422(18) 0.0294(15) 0.0272(16) 0.0050(12) 0.0118(13) -0.0039(14)
C12 0.0267(13) 0.0196(12) 0.0254(14) 0.0006(11) 0.0053(11) -0.0024(11)
C18 0.0161(11) 0.0171(11) 0.0208(13) 0.0004(10) 0.0037(9) -0.0003(10)
C19 0.0349(15) 0.0200(13) 0.0251(15) 0.0000(11) 0.0063(12) 0.0045(12)
C20 0.0450(19) 0.0250(15) 0.0312(17) 0.0079(13) 0.0046(14) 0.0120(14)
C21 0.0335(17) 0.0311(16) 0.0241(16) 0.0056(12) -0.0025(12) 0.0056(13)
C22 0.0224(12) 0.0248(13) 0.0189(14) 0.0000(10) 0.0022(10) 0.0000(12)
C6 0.0111(10) 0.0212(12) 0.0256(14) -0.0016(10) 0.0031(9) 0.0001(10)
C7 0.0189(12) 0.0220(12) 0.0181(13) -0.0038(10) -0.0021(9) 0.0029(10)
C8 0.0220(13) 0.0297(15) 0.0293(16) 0.0007(12) -0.0029(11) 0.0066(12)
C9 0.0347(17) 0.0255(15) 0.0345(18) 0.0038(13) -0.0051(13) 0.0123(13)
C10 0.0406(17) 0.0185(13) 0.0299(16) 0.0049(11) 0.0033(13) 0.0042(13)
C11 0.0267(14) 0.0206(13) 0.0339(16) 0.0026(12) 0.0094(12) 0.0016(12)
C27 0.0183(11) 0.0162(10) 0.0227(14) -0.0005(9) 0.0046(10) 0.0012(10)
C26 0.0186(12) 0.0236(14) 0.0325(16) 0.0003(11) 0.0089(11) 0.0002(11)
C25 0.0328(16) 0.0285(15) 0.0289(16) 0.0064(12) 0.0144(12) 0.0006(13)
C24 0.0279(14) 0.0306(15) 0.0212(14) 0.0058(11) 0.0065(11) 0.0046(13)
C23 0.0229(13) 0.0279(14) 0.0195(13) 0.0020(10) 0.0037(10) 0.0049(11)
C28 0.149(6) 0.043(3) 0.083(4) 0.002(3) 0.047(4) 0.015(3)
C29 0.077(4) 0.068(3) 0.078(4) -0.001(3) -0.001(3) 0.002(3)
C30 0.164(7) 0.050(3) 0.111(6) -0.006(3) 0.037(5) -0.011(4)
C31 0.165(7) 0.052(3) 0.078(4) 0.021(3) -0.005(4) -0.028(4)
N1 0.0135(9) 0.0162(10) 0.0186(11) -0.0015(8) 0.0008(8) -0.0013(8)
N5 0.0171(10) 0.0221(11) 0.0181(11) 0.0011(8) 0.0036(8) 0.0016(9)
N4 0.0174(10) 0.0157(10) 0.0210(11) -0.0002(8) 0.0034(8) 0.0001(8)
N3 0.0178(10) 0.0184(10) 0.0201(11) -0.0017(8) 0.0044(8) -0.0033(8)
N2 0.0216(11) 0.0186(10) 0.0238(12) -0.0002(9) 0.0040(9) 0.0026(9)
O1 0.0120(8) 0.0305(11) 0.0337(12) -0.0077(9) 0.0035(8) 0.0007(8)
O2 0.0217(9) 0.0204(9) 0.0265(10) -0.0089(8) 0.0036(8) 0.0004(8)
O3 0.126(4) 0.050(2) 0.136(4) -0.014(2) 0.049(3) -0.002(2)

loop_
_atom_type_symbol
_atom_type_description
_atom_type_scat_dispersion_real
_atom_type_scat_dispersion_imag
_atom_type_scat_source
C C 0.0033 0.0016 'International Tables Vol C Tables 4.2.6.8 and 6.1.1.4'
H H 0.0000 0.0000 'International Tables Vol C Tables 4.2.6.8 and 6.1.1.4'
N N 0.0061 0.0033 'International Tables Vol C Tables 4.2.6.8 and 6.1.1.4'
O O 0.0106 0.0060 'International Tables Vol C Tables 4.2.6.8 and 6.1.1.4'
Mn Mn 0.3368 0.7283 'International Tables Vol C Tables 4.2.6.8 and 6.1.1.4'
Br Br -0.2901 2.4595 'International Tables Vol C Tables 4.2.6.8 and 6.1.1.4'

loop_
_geom_angle_atom_site_label_1
_geom_angle_atom_site_label_2
_geom_angle_atom_site_label_3
_geom_angle
N4 Mn1 N2 163.76(9)
N4 Mn1 N5 97.25(9)
N2 Mn1 N5 79.49(9)
N4 Mn1 N3 80.42(8)
N2 Mn1 N3 98.08(9)
N5 Mn1 N3 163.25(8)
N4 Mn1 N1 81.73(8)
N2 Mn1 N1 82.05(8)
N5 Mn1 N1 81.57(8)
N3 Mn1 N1 81.67(8)
N4 Mn1 Br1 102.52(6)
N2 Mn1 Br1 93.66(6)
N5 Mn1 Br1 95.69(6)
N3 Mn1 Br1 101.02(6)
N1 Mn1 Br1 175.25(6)
N1 C5 C4 121.9(3)
N1 C5 C6 118.6(2)
C4 C5 C6 119.4(2)
C3 C4 C5 118.8(3)
C4 C3 C2 119.9(3)
C3 C2 C1 118.2(3)
N1 C1 C2 122.4(2)
N1 C1 C17 118.2(2)
C2 C1 C17 119.3(2)
O2 C17 C16 111.2(2)
O2 C17 C1 103.7(2)
C16 C17 C1 109.0(2)
O2 C17 C18 109.9(2)
C16 C17 C18 110.7(2)
C1 C17 C18 112.1(2)
N3 C16 C15 121.6(3)
N3 C16 C17 118.6(2)
C15 C16 C17 119.7(2)
C16 C15 C14 119.0(3)
C13 C14 C15 119.4(3)
C12 C13 C14 117.6(3)
N3 C12 C13 123.6(3)
N4 C18 C19 121.5(2)
N4 C18 C17 118.2(2)
C19 C18 C17 120.2(2)
C18 C19 C20 119.4(3)
C21 C20 C19 118.9(3)
C20 C21 C22 118.6(3)
N4 C22 C21 122.9(3)
O1 C6 C5 104.3(2)
O1 C6 C27 110.5(2)
C5 C6 C27 111.2(2)
O1 C6 C7 110.0(2)
C5 C6 C7 110.0(2)
C27 C6 C7 110.6(2)
N2 C7 C8 121.2(3)
N2 C7 C6 117.7(2)
C8 C7 C6 121.0(3)
C7 C8 C9 119.7(3)
C10 C9 C8 118.9(3)
C11 C10 C9 118.5(3)
N2 C11 C10 123.2(3)
N5 C27 C26 121.6(3)
N5 C27 C6 117.9(2)
C26 C27 C6 120.5(2)
C25 C26 C27 119.2(3)
C26 C25 C24 119.2(3)
C23 C24 C25 118.4(3)
N5 C23 C24 123.1(3)
O3 C29 C28 110.8(5)
C31 C30 O3 117.2(6)
C1 N1 C5 118.6(2)
C1 N1 Mn1 120.56(17)
C5 N1 Mn1 120.37(17)
C23 N5 C27 118.5(2)
C23 N5 Mn1 119.62(18)
C27 N5 Mn1 121.76(18)
C22 N4 C18 118.7(2)
C22 N4 Mn1 119.71(18)
C18 N4 Mn1 121.60(18)
C12 N3 C16 118.7(2)
C12 N3 Mn1 120.53(19)
C16 N3 Mn1 120.80(18)
C11 N2 C7 118.4(2)
C11 N2 Mn1 119.4(2)
C7 N2 Mn1 122.14(18)
C29 O3 C30 116.3(6)

loop_
_geom_bond_atom_site_label_1
_geom_bond_atom_site_label_2
_geom_bond_distance
Mn1 N4 2.236(2)
Mn1 N2 2.240(2)
Mn1 N5 2.250(2)
Mn1 N3 2.276(2)
Mn1 N1 2.281(2)
Mn1 Br1 2.5983(4)
C5 N1 1.346(3)
C5 C4 1.390(4)
C5 C6 1.535(4)
C4 C3 1.373(4)
C3 C2 1.385(4)
C2 C1 1.386(4)
C1 N1 1.343(3)
C1 C17 1.547(4)
C17 O2 1.401(3)
C17 C16 1.536(4)
C17 C18 1.550(4)
C16 N3 1.339(3)
C16 C15 1.390(4)
C15 C14 1.391(5)
C14 C13 1.384(5)
C13 C12 1.384(4)
C12 N3 1.335(4)
C18 N4 1.346(3)
C18 C19 1.386(4)
C19 C20 1.392(4)
C20 C21 1.377(5)
C21 C22 1.387(4)
C22 N4 1.341(4)
C6 O1 1.398(3)
C6 C27 1.543(4)
C6 C7 1.544(4)
C7 N2 1.345(4)
C7 C8 1.384(4)
C8 C9 1.385(4)
C9 C10 1.378(5)
C10 C11 1.374(4)
C11 N2 1.344(4)
C27 N5 1.342(3)
C27 C26 1.391(4)
C26 C25 1.379(4)
C25 C24 1.381(4)
C24 C23 1.379(4)
C23 N5 1.337(4)
C28 C29 1.459(7)
C29 O3 1.379(7)
C30 C31 1.416(8)
C30 O3 1.424(7)

loop_
_geom_torsion_atom_site_label_1
_geom_torsion_atom_site_label_2
_geom_torsion_atom_site_label_3
_geom_torsion_atom_site_label_4
_geom_torsion
N1 C5 C4 C3 3.7(4)
C6 C5 C4 C3 -176.3(3)
C5 C4 C3 C2 -1.9(5)
C4 C3 C2 C1 -1.7(5)
C3 C2 C1 N1 4.0(4)
C3 C2 C1 C17 -177.9(3)
N1 C1 C17 O2 -173.6(2)
C2 C1 C17 O2 8.2(3)
N1 C1 C17 C16 67.9(3)
C2 C1 C17 C16 -110.3(3)
N1 C1 C17 C18 -55.0(3)
C2 C1 C17 C18 126.8(3)
O2 C17 C16 N3 -176.4(2)
C1 C17 C16 N3 -62.6(3)
C18 C17 C16 N3 61.1(3)
O2 C17 C16 C15 2.2(3)
C1 C17 C16 C15 115.9(3)
C18 C17 C16 C15 -120.3(3)
N3 C16 C15 C14 1.0(5)
C17 C16 C15 C14 -177.5(3)
C16 C15 C14 C13 -2.2(5)
C15 C14 C13 C12 1.8(5)
C14 C13 C12 N3 -0.2(5)
O2 C17 C18 N4 178.4(2)
C16 C17 C18 N4 -58.4(3)
C1 C17 C18 N4 63.6(3)
O2 C17 C18 C19 -3.3(3)
C16 C17 C18 C19 119.9(3)
C1 C17 C18 C19 -118.1(3)
N4 C18 C19 C20 2.2(4)
C17 C18 C19 C20 -176.1(3)
C18 C19 C20 C21 -1.2(5)
C19 C20 C21 C22 -0.1(5)
C20 C21 C22 N4 0.7(5)
N1 C5 C6 O1 176.5(2)
C4 C5 C6 O1 -3.5(3)
N1 C5 C6 C27 57.4(3)
C4 C5 C6 C27 -122.6(3)
N1 C5 C6 C7 -65.5(3)
C4 C5 C6 C7 114.5(3)
O1 C6 C7 N2 176.6(2)
C5 C6 C7 N2 62.3(3)
C27 C6 C7 N2 -61.0(3)
O1 C6 C7 C8 -5.6(4)
C5 C6 C7 C8 -120.0(3)
C27 C6 C7 C8 116.7(3)
N2 C7 C8 C9 1.5(5)
C6 C7 C8 C9 -176.1(3)
C7 C8 C9 C10 -0.2(5)
C8 C9 C10 C11 -1.2(5)
C9 C10 C11 N2 1.4(5)
O1 C6 C27 N5 178.9(2)
C5 C6 C27 N5 -65.8(3)
C7 C6 C27 N5 56.8(3)
O1 C6 C27 C26 1.1(3)
C5 C6 C27 C26 116.4(3)
C7 C6 C27 C26 -121.0(3)
N5 C27 C26 C25 0.4(4)
C6 C27 C26 C25 178.1(3)
C27 C26 C25 C24 -1.5(4)
C26 C25 C24 C23 1.2(5)
C25 C24 C23 N5 0.3(5)
C2 C1 N1 C5 -2.3(4)
C17 C1 N1 C5 179.6(2)
C2 C1 N1 Mn1 170.1(2)
C17 C1 N1 Mn1 -8.0(3)
C4 C5 N1 C1 -1.6(4)
C6 C5 N1 C1 178.4(2)
C4 C5 N1 Mn1 -174.0(2)
C6 C5 N1 Mn1 6.0(3)
N4 Mn1 N1 C1 45.4(2)
N2 Mn1 N1 C1 -135.5(2)
N5 Mn1 N1 C1 144.0(2)
N3 Mn1 N1 C1 -36.1(2)
Br1 Mn1 N1 C1 -160.9(6)
N4 Mn1 N1 C5 -142.4(2)
N2 Mn1 N1 C5 36.8(2)
N5 Mn1 N1 C5 -43.7(2)
N3 Mn1 N1 C5 136.2(2)
Br1 Mn1 N1 C5 11.4(9)
C24 C23 N5 C27 -1.4(4)
C24 C23 N5 Mn1 174.9(2)
C26 C27 N5 C23 1.1(4)
C6 C27 N5 C23 -176.7(2)
C26 C27 N5 Mn1 -175.1(2)
C6 C27 N5 Mn1 7.1(3)
N4 Mn1 N5 C23 -59.0(2)
N2 Mn1 N5 C23 137.1(2)
N3 Mn1 N5 C23 -139.8(3)
N1 Mn1 N5 C23 -139.5(2)
Br1 Mn1 N5 C23 44.4(2)
N4 Mn1 N5 C27 117.2(2)
N2 Mn1 N5 C27 -46.7(2)
N3 Mn1 N5 C27 36.4(4)
N1 Mn1 N5 C27 36.7(2)
Br1 Mn1 N5 C27 -139.42(19)
C21 C22 N4 C18 0.2(4)
C21 C22 N4 Mn1 -178.2(2)
C19 C18 N4 C22 -1.6(4)
C17 C18 N4 C22 176.6(2)
C19 C18 N4 Mn1 176.8(2)
C17 C18 N4 Mn1 -5.0(3)
N2 Mn1 N4 C22 137.2(3)
N5 Mn1 N4 C22 59.9(2)
N3 Mn1 N4 C22 -136.8(2)
N1 Mn1 N4 C22 140.3(2)
Br1 Mn1 N4 C22 -37.6(2)
N2 Mn1 N4 C18 -41.2(4)
N5 Mn1 N4 C18 -118.5(2)
N3 Mn1 N4 C18 44.8(2)
N1 Mn1 N4 C18 -38.1(2)
Br1 Mn1 N4 C18 144.04(19)
C13 C12 N3 C16 -1.0(4)
C13 C12 N3 Mn1 178.5(2)
C15 C16 N3 C12 0.6(4)
C17 C16 N3 C12 179.1(2)
C15 C16 N3 Mn1 -178.9(2)
C17 C16 N3 Mn1 -0.4(3)
N4 Mn1 N3 C12 138.4(2)
N2 Mn1 N3 C12 -58.0(2)
N5 Mn1 N3 C12 -138.4(3)
N1 Mn1 N3 C12 -138.7(2)
Br1 Mn1 N3 C12 37.3(2)
N4 Mn1 N3 C16 -42.1(2)
N2 Mn1 N3 C16 121.5(2)
N5 Mn1 N3 C16 41.2(4)
N1 Mn1 N3 C16 40.8(2)
Br1 Mn1 N3 C16 -143.12(19)
C10 C11 N2 C7 -0.1(5)
C10 C11 N2 Mn1 176.6(2)
C8 C7 N2 C11 -1.4(4)
C6 C7 N2 C11 176.4(3)
C8 C7 N2 Mn1 -178.0(2)
C6 C7 N2 Mn1 -0.3(3)
N4 Mn1 N2 C11 146.6(3)
N5 Mn1 N2 C11 -133.7(2)
N3 Mn1 N2 C11 63.1(2)
N1 Mn1 N2 C11 143.5(2)
Br1 Mn1 N2 C11 -38.6(2)
N4 Mn1 N2 C7 -36.8(5)
N5 Mn1 N2 C7 42.9(2)
N3 Mn1 N2 C7 -120.3(2)
N1 Mn1 N2 C7 -39.9(2)
Br1 Mn1 N2 C7 138.0(2)
C28 C29 O3 C30 174.2(6)
C31 C30 O3 C29 88.0(9)
